data_9009505
loop_
_publ_author_name
'Starova, G. L.'
'Krivovichev, S. V.'
'Fundamensky, V. S.'
'Filatov, S. K.'

_publ_section_title
;
 The crystal structure of averievite, Cu5O2(VO4)2*nMX:
 comparison with related compounds
 Note: Coordinates for O6 added to the dataset by Krivovichev Aug 2005
;
_journal_name_full 'Mineralogical Magazine'
_journal_page_first 441
_journal_page_last 446
_journal_paper_doi 10.1180/minmag.1997.061.406.09
_journal_volume 61
_journal_year 1997
_chemical_compound_source 'Main Tolbachik Fracture Eruption of Kamchatka'
_chemical_formula_sum 'Cl2 Cu6.01 O10 V2'
_chemical_name_mineral Averievite
_space_group_IT_number 143
_symmetry_space_group_name_Hall 'P 3'
_symmetry_space_group_name_H-M 'P 3'
_cell_angle_alpha 90
_cell_angle_beta 90
_cell_angle_gamma 120
_cell_length_a 6.375
_cell_length_b 6.375
_cell_length_c 8.399
_cell_formula_units_Z 1
_cell_volume 295.610
_database_code_amcsd 0014526
_exptl_crystal_density_diffrn 4.015
_cod_original_formula_sum 'Cu6.01 V2 O10 Cl2'
_cod_database_code 9009505

loop_
_space_group_symop_operation_xyz
x,y,z
-y,x-y,z
-x+y,-x,z

loop_
_atom_site_label
_atom_site_fract_x
_atom_site_fract_y
_atom_site_fract_z
_atom_site_occupancy
_atom_site_U_iso_or_equiv
Cu1 0.00000 0.00000 0.00000 1.00000 0.01800
Cu2 0.33800 0.16100 0.28000 1.00000 0.00960
Cu3 0.66667 0.33333 0.54920 1.00000 0.02300
Cu4 0.33333 0.66667 0.01774 0.69000 0.06333
Cu5 0.33333 0.66667 0.53143 0.32000 0.06333
V1 0.66667 0.33333 -0.03200 1.00000 0.00800
V2 0.00000 0.00000 0.58400 1.00000 0.00400
O1 0.00000 0.00000 0.78500 1.00000 0.03200
O2 0.66667 0.33333 0.33900 1.00000 0.00887
O3 0.00000 0.00000 0.24400 1.00000 0.01013
O4 0.66667 0.33333 -0.22500 1.00000 0.00900
O5 0.37900 0.18600 0.03100 1.00000 0.02900
O6 0.30400 0.14300 0.50900 1.00000 0.01700
Cl1 0.33333 0.66667 0.27140 1.00000 0.06333
Cl2 0.33333 0.66667 0.76793 1.00000 0.06333

loop_
_cod_related_entry_id
_cod_related_entry_database
_cod_related_entry_code
1 AMCSD 0014526
